data_1542017
loop_
_publ_author_name
'Osugi, J.'
'Namikawa, R.'
'Tanaka, Y.'

_publ_section_title
;
 Chemical reaction at high temperature and high pressure III. Reaction of
 silicon and phosphorus at high temperature and high pressure
;
_journal_name_full 'Reviews of Physical Chemistry of Japan'
_journal_page_first 35
_journal_page_last 43
_journal_volume 36
_journal_year 1966
_chemical_formula_sum 'P2 Si'
_chemical_name_systematic 'Si P2'
_space_group_IT_number 205
_symmetry_space_group_name_Hall '-P 2ac 2ab 3'
_symmetry_space_group_name_H-M 'P a -3'
_cell_angle_alpha 90
_cell_angle_beta 90
_cell_angle_gamma 90
_cell_formula_units_Z 4
_cell_length_a 5.682
_cell_length_b 5.682
_cell_length_c 5.682
_cell_volume 183.444
_citation_journal_id_ASTM RPCJAP
_cod_data_source_file Osugi_RPCJAP_1966_1663.cif
_cod_data_source_block P2Si1
_cod_original_cell_volume 183.4441
_cod_original_formula_sum 'P2 Si1'
_cod_database_code 1542017

loop_
_symmetry_equiv_pos_as_xyz
x,y,z
-x+1/2,-y,z+1/2
x+1/2,-y+1/2,-z
-x,y+1/2,-z+1/2
z,x,y
-z+1/2,-x,y+1/2
z+1/2,-x+1/2,-y
-z,x+1/2,-y+1/2
y,z,x
y+1/2,-z+1/2,-x
-y,z+1/2,-x+1/2
-y+1/2,-z,x+1/2
-x,-y,-z
x-1/2,y,-z-1/2
-x-1/2,y-1/2,z
x,-y-1/2,z-1/2
-z,-x,-y
z-1/2,x,-y-1/2
-z-1/2,x-1/2,y
z,-x-1/2,y-1/2
-y,-z,-x
-y-1/2,z-1/2,x
y,-z-1/2,x-1/2
y-1/2,z,-x-1/2

loop_
_atom_site_label
_atom_site_type_symbol
_atom_site_fract_x
_atom_site_fract_y
_atom_site_fract_z
_atom_site_occupancy
_atom_site_U_iso_or_equiv
Si1 Si 0 0 0 1 0.0
P1 P 0.38 0.38 0.38 1 0.0
